data_1543648
loop_
_publ_author_name
'Tofan, Daniel'
'Gabba\"i, Fran\,cois P.'

_publ_section_title
;
 Fluorinated antimony(v) derivatives: strong Lewis acidic properties and
 application to the complexation of formaldehyde in aqueous solutions
;
_journal_issue 11
_journal_name_full 'Chem. Sci.'
_journal_page_first 6768
_journal_paper_doi 10.1039/C6SC02558G
_journal_volume 7
_journal_year 2016
_chemical_formula_sum 'C30 H14 F10 P Sb'
_chemical_formula_weight 717.13
_chemical_name_systematic
; 
 ? 
;
_space_group_crystal_system triclinic
_space_group_IT_number 2
_space_group_name_Hall '-P 1'
_space_group_name_H-M_alt 'P -1'
_symmetry_space_group_name_Hall '-P 1'
_symmetry_space_group_name_H-M 'P -1'
_atom_sites_solution_hydrogens geom
_atom_sites_solution_primary direct
_atom_sites_solution_secondary difmap
_audit_creation_method SHELXL-97
_audit_update_record
;
2016-06-03 deposited with the CCDC.
2016-07-11 downloaded from the CCDC.
;
_cell_angle_alpha 108.732(3)
_cell_angle_beta 90.137(3)
_cell_angle_gamma 115.760(3)
_cell_formula_units_Z 2
_cell_length_a 10.7580(5)
_cell_length_b 11.0777(5)
_cell_length_c 12.9446(6)
_cell_measurement_reflns_used 5965
_cell_measurement_temperature 110(2)
_cell_measurement_theta_max 23.40
_cell_measurement_theta_min 2.19
_cell_volume 1297.41(11)
_computing_structure_refinement 'SHELXL-97 (Sheldrick, 2008)'
_computing_structure_solution 'SHELXS-97 (Sheldrick, 2008)'
_diffrn_ambient_temperature 110(2)
_diffrn_measured_fraction_theta_full 0.997
_diffrn_measured_fraction_theta_max 0.997
_diffrn_measurement_device_type 'Bruker Smart Apex II'
_diffrn_radiation_monochromator graphite
_diffrn_radiation_source 'fine-focus sealed tube'
_diffrn_radiation_type MoK\a
_diffrn_radiation_wavelength 0.71073
_diffrn_reflns_av_R_equivalents 0.0765
_diffrn_reflns_av_sigmaI/netI 0.0572
_diffrn_reflns_limit_h_max 14
_diffrn_reflns_limit_h_min -14
_diffrn_reflns_limit_k_max 14
_diffrn_reflns_limit_k_min -14
_diffrn_reflns_limit_l_max 17
_diffrn_reflns_limit_l_min -17
_diffrn_reflns_number 36352
_diffrn_reflns_theta_full 28.28
_diffrn_reflns_theta_max 28.28
_diffrn_reflns_theta_min 1.68
_exptl_absorpt_coefficient_mu 1.218
_exptl_crystal_colour colorless
_exptl_crystal_density_diffrn 1.836
_exptl_crystal_description block
_exptl_crystal_F_000 700
_exptl_crystal_size_max 0.130
_exptl_crystal_size_mid 0.080
_exptl_crystal_size_min 0.060
_refine_diff_density_max 0.672
_refine_diff_density_min -0.872
_refine_diff_density_rms 0.115
_refine_ls_extinction_method none
_refine_ls_goodness_of_fit_ref 1.026
_refine_ls_hydrogen_treatment mixed
_refine_ls_matrix_type full
_refine_ls_number_parameters 379
_refine_ls_number_reflns 6438
_refine_ls_number_restraints 0
_refine_ls_restrained_S_all 1.026
_refine_ls_R_factor_all 0.0524
_refine_ls_R_factor_gt 0.0366
_refine_ls_shift/su_max 0.001
_refine_ls_shift/su_mean 0.000
_refine_ls_structure_factor_coef Fsqd
_refine_ls_weighting_details 'calc w=1/[\s^2^(Fo^2^)+(0.0317P)^2^+0.6378P] where P=(Fo^2^+2Fc^2^)/3'
_refine_ls_weighting_scheme calc
_refine_ls_wR_factor_gt 0.0727
_refine_ls_wR_factor_ref 0.0796
_reflns_number_gt 5228
_reflns_number_total 6438
_reflns_threshold_expression >2sigma(I)
_cod_data_source_file c6sc02558g2.cif
_cod_data_source_block dt1_2-p-1
_cod_depositor_comments 'Adding full bibliography for 1543644--1543652.cif.'
_cod_original_cell_volume 1297.41(10)
_cod_database_code 1543648
_shelx_estimated_absorpt_t_min 0.858
_shelx_estimated_absorpt_t_max 0.931

loop_
_symmetry_equiv_pos_as_xyz
'x, y, z'
'-x, -y, -z'

loop_
_atom_site_label
_atom_site_type_symbol
_atom_site_fract_x
_atom_site_fract_y
_atom_site_fract_z
_atom_site_U_iso_or_equiv
_atom_site_adp_type
_atom_site_occupancy
_atom_site_symmetry_multiplicity
_atom_site_calc_flag
_atom_site_refinement_flags
Sb1 Sb 0.77029(2) 0.80979(2) 0.701382(17) 0.01756(7) Uani 1 1 d .
P1 P 0.78930(8) 0.84949(8) 0.46422(6) 0.01763(17) Uani 1 1 d .
C12 C 0.6090(3) 0.7347(3) 0.4755(2) 0.0181(6) Uani 1 1 d .
C11 C 0.5875(3) 0.7196(3) 0.5783(2) 0.0181(6) Uani 1 1 d .
C16 C 0.4534(3) 0.6342(3) 0.5932(3) 0.0200(6) Uani 1 1 d .
H16 H 0.4392 0.6208 0.6619 0.024 Uiso 1 1 calc R
C15 C 0.3408(3) 0.5688(3) 0.5082(3) 0.0205(7) Uani 1 1 d .
H15 H 0.2494 0.5125 0.5194 0.025 Uiso 1 1 calc R
C14 C 0.3610(3) 0.5853(3) 0.4073(3) 0.0207(6) Uani 1 1 d .
H14 H 0.2835 0.5405 0.3493 0.025 Uiso 1 1 calc R
C13 C 0.4949(3) 0.6675(3) 0.3906(3) 0.0212(7) Uani 1 1 d .
H13 H 0.5086 0.6778 0.3208 0.025 Uiso 1 1 calc R
C21 C 0.8511(3) 0.7203(3) 0.3913(2) 0.0187(6) Uani 1 1 d .
C22 C 0.7845(3) 0.6100(3) 0.2889(3) 0.0229(7) Uani 1 1 d .
H22 H 0.7035 0.6012 0.2509 0.027 Uiso 1 1 calc R
C23 C 0.8365(4) 0.5138(4) 0.2429(3) 0.0282(8) Uani 1 1 d .
H23 H 0.7913 0.4394 0.1732 0.034 Uiso 1 1 calc R
C24 C 0.9541(4) 0.5253(4) 0.2979(3) 0.0305(8) Uani 1 1 d .
H24 H 0.9888 0.4584 0.2663 0.037 Uiso 1 1 calc R
C25 C 1.0210(4) 0.6346(4) 0.3992(3) 0.0284(8) Uani 1 1 d .
H25 H 1.1016 0.6427 0.4371 0.034 Uiso 1 1 calc R
C26 C 0.9701(3) 0.7320(3) 0.4450(3) 0.0214(7) Uani 1 1 d .
H26 H 1.0171 0.8076 0.5140 0.026 Uiso 1 1 calc R
C31 C 0.7641(3) 0.9227(3) 0.3619(2) 0.0188(6) Uani 1 1 d .
C32 C 0.6795(3) 0.9909(3) 0.3796(3) 0.0241(7) Uani 1 1 d .
H32 H 0.6282 0.9892 0.4392 0.029 Uiso 1 1 calc R
C33 C 0.6693(4) 1.0609(4) 0.3113(3) 0.0291(8) Uani 1 1 d .
H33 H 0.6104 1.1061 0.3239 0.035 Uiso 1 1 calc R
C34 C 0.7442(4) 1.0659(4) 0.2248(3) 0.0299(8) Uani 1 1 d .
H34 H 0.7376 1.1148 0.1784 0.036 Uiso 1 1 calc R
C35 C 0.8286(3) 0.9992(4) 0.2067(3) 0.0268(7) Uani 1 1 d .
H35 H 0.8800 1.0019 0.1472 0.032 Uiso 1 1 calc R
C36 C 0.8393(3) 0.9278(3) 0.2749(3) 0.0221(7) Uani 1 1 d .
H36 H 0.8981 0.8826 0.2619 0.027 Uiso 1 1 calc R
C41 C 0.7995(3) 1.0276(3) 0.7812(2) 0.0180(6) Uani 1 1 d .
F42 F 0.9201(2) 1.0377(2) 0.93958(15) 0.0271(4) Uani 1 1 d .
C42 C 0.8695(3) 1.1009(3) 0.8895(3) 0.0200(6) Uani 1 1 d .
F43 F 0.9471(2) 1.2975(2) 1.05911(16) 0.0338(5) Uani 1 1 d .
C43 C 0.8875(3) 1.2360(4) 0.9521(3) 0.0241(7) Uani 1 1 d .
F44 F 0.8495(2) 1.4341(2) 0.96527(17) 0.0344(5) Uani 1 1 d .
C44 C 0.8373(3) 1.3048(3) 0.9051(3) 0.0241(7) Uani 1 1 d .
F45 F 0.7176(2) 1.3027(2) 0.75229(16) 0.0307(5) Uani 1 1 d .
C45 C 0.7689(3) 1.2368(3) 0.7969(3) 0.0224(7) Uani 1 1 d .
F46 F 0.6768(2) 1.0387(2) 0.63484(15) 0.0284(4) Uani 1 1 d .
C46 C 0.7502(3) 1.1000(3) 0.7380(2) 0.0204(7) Uani 1 1 d .
C51 C 0.6563(3) 0.7525(3) 0.8330(2) 0.0193(6) Uani 1 1 d .
F52 F 0.7888(2) 0.6361(2) 0.85330(16) 0.0306(5) Uani 1 1 d .
C52 C 0.6949(3) 0.6836(3) 0.8889(3) 0.0214(7) Uani 1 1 d .
F53 F 0.6885(2) 0.5990(2) 1.03630(16) 0.0402(5) Uani 1 1 d .
C53 C 0.6453(4) 0.6638(3) 0.9831(3) 0.0268(7) Uani 1 1 d .
F54 F 0.5009(2) 0.6936(2) 1.11510(16) 0.0422(6) Uani 1 1 d .
C54 C 0.5506(4) 0.7118(4) 1.0237(3) 0.0298(8) Uani 1 1 d .
F55 F 0.4169(2) 0.8286(2) 1.00933(17) 0.0385(5) Uani 1 1 d .
C55 C 0.5089(3) 0.7802(4) 0.9702(3) 0.0255(7) Uani 1 1 d .
F56 F 0.5169(2) 0.8677(2) 0.82824(16) 0.0290(4) Uani 1 1 d .
C56 C 0.5618(3) 0.7994(3) 0.8761(3) 0.0222(7) Uani 1 1 d .

loop_
_atom_site_aniso_label
_atom_site_aniso_U_11
_atom_site_aniso_U_22
_atom_site_aniso_U_33
_atom_site_aniso_U_23
_atom_site_aniso_U_13
_atom_site_aniso_U_12
Sb1 0.01971(11) 0.01984(11) 0.01869(11) 0.00990(8) 0.00537(8) 0.01175(9)
P1 0.0193(4) 0.0195(4) 0.0186(4) 0.0101(3) 0.0049(3) 0.0104(3)
C12 0.0187(16) 0.0174(15) 0.0220(16) 0.0093(12) 0.0050(12) 0.0100(13)
C11 0.0191(16) 0.0198(16) 0.0214(15) 0.0106(13) 0.0036(12) 0.0119(13)
C16 0.0246(17) 0.0212(16) 0.0213(16) 0.0117(13) 0.0067(13) 0.0136(14)
C15 0.0220(16) 0.0180(16) 0.0266(17) 0.0127(13) 0.0060(13) 0.0103(13)
C14 0.0206(16) 0.0166(16) 0.0258(17) 0.0085(13) -0.0006(13) 0.0089(13)
C13 0.0290(18) 0.0212(16) 0.0179(15) 0.0093(13) 0.0050(13) 0.0138(14)
C21 0.0191(16) 0.0171(15) 0.0227(16) 0.0108(13) 0.0073(13) 0.0081(13)
C22 0.0209(17) 0.0255(17) 0.0229(16) 0.0116(14) 0.0048(13) 0.0091(14)
C23 0.0281(19) 0.0265(18) 0.0252(17) 0.0034(14) 0.0064(14) 0.0125(15)
C24 0.0296(19) 0.0290(19) 0.036(2) 0.0065(16) 0.0122(16) 0.0198(16)
C25 0.0245(18) 0.0313(19) 0.037(2) 0.0138(16) 0.0081(15) 0.0181(16)
C26 0.0195(16) 0.0185(16) 0.0256(17) 0.0082(13) 0.0050(13) 0.0079(13)
C31 0.0192(16) 0.0180(15) 0.0193(15) 0.0093(12) 0.0011(12) 0.0068(13)
C32 0.0276(18) 0.0272(18) 0.0230(16) 0.0115(14) 0.0063(14) 0.0155(15)
C33 0.035(2) 0.033(2) 0.0311(19) 0.0167(16) 0.0066(16) 0.0218(17)
C34 0.033(2) 0.0305(19) 0.0320(19) 0.0208(16) 0.0044(15) 0.0128(16)
C35 0.0250(18) 0.0333(19) 0.0246(17) 0.0167(15) 0.0077(14) 0.0112(15)
C36 0.0209(16) 0.0242(17) 0.0238(16) 0.0120(14) 0.0051(13) 0.0100(14)
C41 0.0205(16) 0.0185(15) 0.0205(15) 0.0106(12) 0.0068(12) 0.0111(13)
F42 0.0341(11) 0.0302(11) 0.0257(10) 0.0130(8) 0.0011(8) 0.0203(9)
C42 0.0190(16) 0.0245(17) 0.0250(16) 0.0140(14) 0.0063(13) 0.0138(14)
F43 0.0396(12) 0.0331(12) 0.0254(11) 0.0018(9) -0.0037(9) 0.0201(10)
C43 0.0221(17) 0.0279(18) 0.0207(16) 0.0072(14) -0.0005(13) 0.0113(15)
F44 0.0416(13) 0.0232(11) 0.0390(12) 0.0053(9) 0.0022(10) 0.0196(10)
C44 0.0262(18) 0.0164(16) 0.0302(18) 0.0075(14) 0.0076(14) 0.0110(14)
F45 0.0405(12) 0.0319(11) 0.0359(11) 0.0199(9) 0.0097(9) 0.0251(10)
C45 0.0259(17) 0.0237(17) 0.0293(18) 0.0172(14) 0.0102(14) 0.0159(14)
F46 0.0387(12) 0.0331(11) 0.0200(10) 0.0101(8) 0.0015(8) 0.0218(10)
C46 0.0202(16) 0.0245(17) 0.0194(16) 0.0106(13) 0.0062(13) 0.0109(14)
C51 0.0213(16) 0.0208(16) 0.0167(15) 0.0098(13) 0.0029(12) 0.0084(13)
F52 0.0378(12) 0.0368(12) 0.0315(11) 0.0168(9) 0.0040(9) 0.0262(10)
C52 0.0244(17) 0.0193(16) 0.0204(16) 0.0065(13) 0.0007(13) 0.0104(14)
F53 0.0622(15) 0.0400(13) 0.0296(11) 0.0232(10) 0.0033(10) 0.0256(12)
C53 0.037(2) 0.0209(17) 0.0205(16) 0.0121(14) -0.0023(14) 0.0081(15)
F54 0.0527(14) 0.0432(13) 0.0235(11) 0.0184(10) 0.0158(10) 0.0113(11)
C54 0.036(2) 0.0281(19) 0.0186(16) 0.0122(14) 0.0061(15) 0.0064(16)
F55 0.0370(12) 0.0464(13) 0.0368(12) 0.0149(10) 0.0208(10) 0.0232(11)
C55 0.0221(17) 0.0266(18) 0.0245(17) 0.0071(14) 0.0083(14) 0.0096(15)
F56 0.0329(11) 0.0367(11) 0.0328(11) 0.0192(9) 0.0117(9) 0.0244(10)
C56 0.0248(17) 0.0227(17) 0.0208(16) 0.0113(13) 0.0043(13) 0.0098(14)

loop_
_atom_type_symbol
_atom_type_description
_atom_type_scat_dispersion_real
_atom_type_scat_dispersion_imag
_atom_type_scat_source
C C 0.0033 0.0016 'International Tables Vol C Tables 4.2.6.8 and 6.1.1.4'
H H 0.0000 0.0000 'International Tables Vol C Tables 4.2.6.8 and 6.1.1.4'
F F 0.0171 0.0103 'International Tables Vol C Tables 4.2.6.8 and 6.1.1.4'
P P 0.1023 0.0942 'International Tables Vol C Tables 4.2.6.8 and 6.1.1.4'
Sb Sb -0.5866 1.5461 'International Tables Vol C Tables 4.2.6.8 and 6.1.1.4'

loop_
_geom_angle_atom_site_label_1
_geom_angle_atom_site_label_2
_geom_angle_atom_site_label_3
_geom_angle
C11 Sb1 C41 101.11(11)
C11 Sb1 C51 96.24(11)
C41 Sb1 C51 88.68(11)
C21 P1 C31 104.76(14)
C21 P1 C12 103.26(13)
C31 P1 C12 102.83(14)
C13 C12 C11 119.3(3)
C13 C12 P1 124.3(2)
C11 C12 P1 116.4(2)
C16 C11 C12 119.7(3)
C16 C11 Sb1 122.4(2)
C12 C11 Sb1 117.5(2)
C15 C16 C11 120.3(3)
C14 C15 C16 120.2(3)
C15 C14 C13 120.0(3)
C12 C13 C14 120.4(3)
C26 C21 C22 119.1(3)
C26 C21 P1 116.4(2)
C22 C21 P1 124.5(2)
C23 C22 C21 120.0(3)
C22 C23 C24 120.5(3)
C25 C24 C23 119.8(3)
C26 C25 C24 119.9(3)
C25 C26 C21 120.7(3)
C36 C31 C32 118.7(3)
C36 C31 P1 122.2(2)
C32 C31 P1 118.6(2)
C33 C32 C31 120.7(3)
C32 C33 C34 120.6(3)
C35 C34 C33 119.3(3)
C34 C35 C36 120.6(3)
C31 C36 C35 120.2(3)
C46 C41 C42 115.5(3)
C46 C41 Sb1 127.1(2)
C42 C41 Sb1 117.4(2)
F42 C42 C43 116.9(3)
F42 C42 C41 119.8(3)
C43 C42 C41 123.3(3)
F43 C43 C44 120.0(3)
F43 C43 C42 120.7(3)
C44 C43 C42 119.2(3)
F44 C44 C43 120.2(3)
F44 C44 C45 120.3(3)
C43 C44 C45 119.4(3)
F45 C45 C44 119.2(3)
F45 C45 C46 121.1(3)
C44 C45 C46 119.6(3)
F46 C46 C41 121.2(3)
F46 C46 C45 115.8(3)
C41 C46 C45 123.0(3)
C56 C51 C52 115.8(3)
C56 C51 Sb1 124.3(2)
C52 C51 Sb1 119.1(2)
F52 C52 C53 117.0(3)
F52 C52 C51 119.8(3)
C53 C52 C51 123.2(3)
F53 C53 C54 119.6(3)
F53 C53 C52 121.1(3)
C54 C53 C52 119.3(3)
F54 C54 C55 120.3(3)
F54 C54 C53 120.3(3)
C55 C54 C53 119.4(3)
F55 C55 C54 120.0(3)
F55 C55 C56 120.2(3)
C54 C55 C56 119.8(3)
F56 C56 C51 120.8(3)
F56 C56 C55 116.7(3)
C51 C56 C55 122.5(3)

loop_
_geom_bond_atom_site_label_1
_geom_bond_atom_site_label_2
_geom_bond_distance
Sb1 C11 2.159(3)
Sb1 C41 2.174(3)
Sb1 C51 2.199(3)
P1 C21 1.829(3)
P1 C31 1.834(3)
P1 C12 1.838(3)
C12 C13 1.393(4)
C12 C11 1.402(4)
C11 C16 1.394(4)
C16 C15 1.387(4)
C15 C14 1.380(4)
C14 C13 1.393(4)
C21 C26 1.390(4)
C21 C22 1.399(4)
C22 C23 1.384(4)
C23 C24 1.387(5)
C24 C25 1.385(5)
C25 C26 1.385(4)
C31 C36 1.389(4)
C31 C32 1.393(4)
C32 C33 1.382(4)
C33 C34 1.382(4)
C34 C35 1.377(5)
C35 C36 1.395(4)
C41 C46 1.377(4)
C41 C42 1.387(4)
F42 C42 1.351(3)
C42 C43 1.379(4)
F43 C43 1.344(4)
C43 C44 1.378(4)
F44 C44 1.339(3)
C44 C45 1.380(5)
F45 C45 1.339(3)
C45 C46 1.382(4)
F46 C46 1.346(4)
C51 C56 1.374(4)
C51 C52 1.383(4)
F52 C52 1.348(3)
C52 C53 1.375(4)
F53 C53 1.345(4)
C53 C54 1.375(5)
F54 C54 1.338(3)
C54 C55 1.374(5)
F55 C55 1.346(4)
C55 C56 1.384(4)
F56 C56 1.345(4)
